data_4071409
loop_
_publ_author_name
'Gong, Lei'
'Lin, Yumei'
'Wen, Ting Bin'
'Zhang, Hong'
'Zeng, Birong'
'Xia, Haiping'

_publ_section_title
;
 Formation of Four Conjugated Osmacyclic Species in a One-Pot Reaction
;
_journal_issue 11
_journal_name_full Organometallics
_journal_page_first 2584
_journal_paper_doi 10.1021/om8001558
_journal_volume 27
_journal_year 2008
_chemical_formula_moiety 'C59 H49 Cl2 Os P3'
_chemical_formula_sum 'C59 H49 Cl2 Os P3'
_chemical_formula_weight 1111.99
_chemical_name_systematic
; 
 ? 
;
_space_group_IT_number 14
_symmetry_cell_setting monoclinic
_symmetry_space_group_name_Hall '-P 2ybc'
_symmetry_space_group_name_H-M 'P 1 21/c 1'
_atom_sites_solution_hydrogens geom
_atom_sites_solution_primary direct
_atom_sites_solution_secondary difmap
_audit_creation_method SHELXL-97
_cell_angle_alpha 90.00
_cell_angle_beta 90.885(4)
_cell_angle_gamma 90.00
_cell_formula_units_Z 4
_cell_length_a 11.8066(7)
_cell_length_b 23.7395(15)
_cell_length_c 17.4227(4)
_cell_measurement_reflns_used 4448
_cell_measurement_temperature 223(2)
_cell_measurement_theta_max 25
_cell_measurement_theta_min 0
_cell_volume 4882.7(4)
_computing_structure_refinement 'SHELXL-97 (Sheldrick, 1997)'
_computing_structure_solution 'SHELXS-97 (Sheldrick, 1990)'
_diffrn_ambient_temperature 223(2)
_diffrn_measured_fraction_theta_full 0.987
_diffrn_measured_fraction_theta_max 0.987
_diffrn_radiation_monochromator graphite
_diffrn_radiation_source 'fine-focus sealed tube'
_diffrn_radiation_type MoK\a
_diffrn_radiation_wavelength 0.71073
_diffrn_reflns_av_R_equivalents 0.1575
_diffrn_reflns_av_sigmaI/netI 0.0799
_diffrn_reflns_limit_h_max 14
_diffrn_reflns_limit_h_min -14
_diffrn_reflns_limit_k_max 28
_diffrn_reflns_limit_k_min -28
_diffrn_reflns_limit_l_max 20
_diffrn_reflns_limit_l_min -20
_diffrn_reflns_number 48489
_diffrn_reflns_theta_full 25.00
_diffrn_reflns_theta_max 25.00
_diffrn_reflns_theta_min 2.24
_exptl_absorpt_coefficient_mu 2.859
_exptl_absorpt_correction_T_max 1.000000
_exptl_absorpt_correction_T_min 0.793468
_exptl_absorpt_correction_type multi-scan
_exptl_crystal_colour green
_exptl_crystal_density_diffrn 1.513
_exptl_crystal_density_method 'not measured'
_exptl_crystal_description block
_exptl_crystal_F_000 2232
_exptl_crystal_size_max 0.28
_exptl_crystal_size_mid 0.24
_exptl_crystal_size_min 0.20
_refine_diff_density_max 2.062
_refine_diff_density_min -1.153
_refine_diff_density_rms 0.137
_refine_ls_extinction_method none
_refine_ls_goodness_of_fit_ref 1.031
_refine_ls_hydrogen_treatment constr
_refine_ls_matrix_type full
_refine_ls_number_parameters 586
_refine_ls_number_reflns 8484
_refine_ls_number_restraints 6
_refine_ls_restrained_S_all 1.031
_refine_ls_R_factor_all 0.0663
_refine_ls_R_factor_gt 0.0509
_refine_ls_shift/su_max 0.001
_refine_ls_shift/su_mean 0.000
_refine_ls_structure_factor_coef Fsqd
_refine_ls_weighting_details 'calc w=1/[\s^2^(Fo^2^)+(0.0341P)^2^+8.5769P] where P=(Fo^2^+2Fc^2^)/3'
_refine_ls_weighting_scheme calc
_refine_ls_wR_factor_gt 0.0804
_refine_ls_wR_factor_ref 0.0876
_reflns_number_gt 7035
_reflns_number_total 8484
_reflns_threshold_expression >2sigma(I)
_cod_data_source_file om8001558-file002.cif
_cod_data_source_block complex4
_cod_depositor_comments
;
The following automatic conversions were performed:

'_symmetry_cell_setting' value 'Monoclinic' changed to 'monoclinic'
according to /home/saulius/struct/CIF-dictionaries/cif_core.dic
dictionary named 'cif_core.dic' version 2.4.1 from
2010-06-29.

'_refine_ls_hydrogen_treatment' value 'Constr' changed
to 'constr' according to
/home/saulius/struct/CIF-dictionaries/cif_core.dic dictionary named
'cif_core.dic' version 2.4.1 from 2010-06-29.

Automatic conversion script
Id: cif_fix_values 1715 2011-07-08 13:25:40Z adriana 
;
_cod_original_sg_symbol_H-M P2(1)/c
_cod_database_code 4071409

loop_
_symmetry_equiv_pos_as_xyz
'x, y, z'
'-x, y+1/2, -z+1/2'
'-x, -y, -z'
'x, -y-1/2, z-1/2'

loop_
_atom_site_label
_atom_site_type_symbol
_atom_site_fract_x
_atom_site_fract_y
_atom_site_fract_z
_atom_site_U_iso_or_equiv
_atom_site_adp_type
_atom_site_occupancy
_atom_site_symmetry_multiplicity
_atom_site_calc_flag
_atom_site_refinement_flags
Os1 Os -0.234279(18) 0.071046(7) -0.261375(10) 0.02052(7) Uani 1 1 d .
Cl1 Cl -0.23741(12) 0.08796(5) -0.40592(7) 0.0282(3) Uani 1 1 d .
Cl2 Cl -0.02224(13) 0.05808(5) -0.24710(8) 0.0346(3) Uani 1 1 d .
P1 P -0.24514(12) -0.02924(5) -0.27835(7) 0.0209(3) Uani 1 1 d .
P2 P -0.21072(11) 0.17061(4) -0.25729(6) 0.0194(3) Uani 1 1 d .
P3 P -0.62686(13) 0.07194(5) -0.22491(8) 0.0287(3) Uani 1 1 d .
C1 C -0.4012(5) 0.07771(18) -0.2651(3) 0.0236(10) Uani 1 1 d U
H1A H -0.4328 0.0914 -0.3113 0.028 Uiso 1 1 calc R
C2 C -0.4772(5) 0.0647(2) -0.2082(3) 0.0300(12) Uani 1 1 d .
C3 C -0.4462(6) 0.0498(2) -0.1323(3) 0.0402(15) Uani 1 1 d .
H3A H -0.5038 0.0391 -0.0986 0.048 Uiso 1 1 calc R
C4 C -0.3377(6) 0.0501(2) -0.1053(3) 0.0431(16) Uani 1 1 d .
H4A H -0.3262 0.0418 -0.0530 0.052 Uiso 1 1 calc R
C5 C -0.2404(6) 0.06177(18) -0.1491(3) 0.0368(15) Uani 1 1 d .
H5A H -0.1715 0.0655 -0.1218 0.044 Uiso 1 1 calc R
C111 C -0.1317(5) -0.06356(18) -0.3322(3) 0.0233(11) Uani 1 1 d .
C112 C -0.0722(5) -0.0346(2) -0.3871(3) 0.0284(12) Uani 1 1 d .
H11A H -0.0841 0.0043 -0.3934 0.034 Uiso 1 1 calc R
C113 C 0.0049(6) -0.0622(2) -0.4331(3) 0.0370(15) Uani 1 1 d .
H11B H 0.0432 -0.0420 -0.4712 0.044 Uiso 1 1 calc R
C114 C 0.0261(5) -0.1186(2) -0.4234(3) 0.0369(14) Uani 1 1 d .
H11D H 0.0796 -0.1370 -0.4539 0.044 Uiso 1 1 calc R
C115 C -0.0321(5) -0.1482(2) -0.3684(3) 0.0373(14) Uani 1 1 d .
H11C H -0.0183 -0.1869 -0.3616 0.045 Uiso 1 1 calc R
C116 C -0.1096(5) -0.12170(19) -0.3237(3) 0.0324(13) Uani 1 1 d .
H11E H -0.1488 -0.1425 -0.2866 0.039 Uiso 1 1 calc R
C121 C -0.3707(5) -0.05882(19) -0.3273(3) 0.0254(12) Uani 1 1 d .
C122 C -0.4027(5) -0.1153(2) -0.3193(3) 0.0344(14) Uani 1 1 d .
H12C H -0.3617 -0.1388 -0.2855 0.041 Uiso 1 1 calc R
C123 C -0.4930(6) -0.1370(2) -0.3602(3) 0.0438(16) Uani 1 1 d .
H12A H -0.5127 -0.1751 -0.3540 0.053 Uiso 1 1 calc R
C124 C -0.5552(6) -0.1037(2) -0.4100(3) 0.0452(16) Uani 1 1 d .
H12B H -0.6177 -0.1186 -0.4371 0.054 Uiso 1 1 calc R
C125 C -0.5241(5) -0.0478(2) -0.4195(3) 0.0327(12) Uani 1 1 d .
H12D H -0.5650 -0.0248 -0.4541 0.039 Uiso 1 1 calc R
C126 C -0.4346(5) -0.0259(2) -0.3789(3) 0.0281(12) Uani 1 1 d .
H12E H -0.4153 0.0122 -0.3858 0.034 Uiso 1 1 calc R
C131 C -0.2375(5) -0.06495(17) -0.1854(3) 0.0233(11) Uani 1 1 d .
C132 C -0.3315(6) -0.0831(2) -0.1465(3) 0.0346(14) Uani 1 1 d .
H13B H -0.4032 -0.0814 -0.1706 0.042 Uiso 1 1 calc R
C133 C -0.3219(6) -0.1041(2) -0.0716(3) 0.0410(16) Uani 1 1 d .
H13C H -0.3867 -0.1163 -0.0458 0.049 Uiso 1 1 calc R
C134 C -0.2178(6) -0.1067(2) -0.0358(3) 0.0391(16) Uani 1 1 d .
H13A H -0.2110 -0.1215 0.0140 0.047 Uiso 1 1 calc R
C135 C -0.1222(6) -0.0874(2) -0.0734(3) 0.0384(15) Uani 1 1 d .
H13E H -0.0511 -0.0884 -0.0485 0.046 Uiso 1 1 calc R
C136 C -0.1319(6) -0.0666(2) -0.1478(3) 0.0320(13) Uani 1 1 d .
H13D H -0.0672 -0.0535 -0.1730 0.038 Uiso 1 1 calc R
C211 C -0.0921(5) 0.20343(19) -0.3076(3) 0.0243(11) Uani 1 1 d .
C212 C -0.0737(5) 0.2614(2) -0.2981(3) 0.0323(13) Uani 1 1 d .
H21D H -0.1240 0.2828 -0.2686 0.039 Uiso 1 1 calc R
C213 C 0.0177(6) 0.2874(2) -0.3317(3) 0.0417(15) Uani 1 1 d .
H21B H 0.0282 0.3264 -0.3258 0.050 Uiso 1 1 calc R
C214 C 0.0946(5) 0.2562(3) -0.3744(3) 0.0429(15) Uani 1 1 d .
H21C H 0.1584 0.2736 -0.3958 0.051 Uiso 1 1 calc R
C215 C 0.0752(5) 0.1992(2) -0.3848(3) 0.0415(15) Uani 1 1 d .
H21E H 0.1254 0.1781 -0.4147 0.050 Uiso 1 1 calc R
C216 C -0.0164(5) 0.1727(2) -0.3521(3) 0.0283(12) Uani 1 1 d .
H21A H -0.0278 0.1339 -0.3598 0.034 Uiso 1 1 calc R
C221 C -0.1843(5) 0.19981(18) -0.1606(3) 0.0241(11) Uani 1 1 d .
C222 C -0.2410(5) 0.2462(2) -0.1297(3) 0.0284(12) Uani 1 1 d .
H22D H -0.2984 0.2642 -0.1585 0.034 Uiso 1 1 calc R
C223 C -0.2130(5) 0.2656(2) -0.0570(3) 0.0340(13) Uani 1 1 d .
H22B H -0.2532 0.2958 -0.0358 0.041 Uiso 1 1 calc R
C224 C -0.1257(5) 0.2404(2) -0.0155(3) 0.0367(14) Uani 1 1 d .
H22E H -0.1072 0.2534 0.0341 0.044 Uiso 1 1 calc R
C225 C -0.0663(5) 0.1965(2) -0.0465(3) 0.0363(14) Uani 1 1 d .
H22A H -0.0053 0.1803 -0.0191 0.044 Uiso 1 1 calc R
C226 C -0.0968(5) 0.1763(2) -0.1186(3) 0.0324(13) Uani 1 1 d .
H22C H -0.0568 0.1457 -0.1392 0.039 Uiso 1 1 calc R
C231 C -0.3330(4) 0.21021(18) -0.2944(3) 0.0223(11) Uani 1 1 d .
C232 C -0.3338(6) 0.2343(2) -0.3671(3) 0.0394(14) Uani 1 1 d .
H23D H -0.2697 0.2307 -0.3980 0.047 Uiso 1 1 calc R
C233 C -0.4267(6) 0.2634(3) -0.3947(4) 0.0498(17) Uani 1 1 d .
H23E H -0.4252 0.2793 -0.4441 0.060 Uiso 1 1 calc R
C234 C -0.5214(6) 0.2694(2) -0.3509(3) 0.0419(15) Uani 1 1 d .
H23B H -0.5841 0.2898 -0.3698 0.050 Uiso 1 1 calc R
C235 C -0.5243(5) 0.2454(2) -0.2789(3) 0.0361(13) Uani 1 1 d .
H23A H -0.5889 0.2494 -0.2484 0.043 Uiso 1 1 calc R
C236 C -0.4306(5) 0.21499(19) -0.2514(3) 0.0264(11) Uani 1 1 d .
H23C H -0.4338 0.1975 -0.2031 0.032 Uiso 1 1 calc R
C311 C -0.6667(5) 0.0795(2) -0.3246(3) 0.0304(13) Uani 1 1 d .
C312 C -0.6239(6) 0.1246(2) -0.3670(3) 0.0375(14) Uani 1 1 d .
H31E H -0.5750 0.1507 -0.3431 0.045 Uiso 1 1 calc R
C313 C -0.6527(6) 0.1312(2) -0.4428(3) 0.0404(15) Uani 1 1 d .
H31D H -0.6229 0.1614 -0.4708 0.048 Uiso 1 1 calc R
C314 C -0.7257(6) 0.0933(3) -0.4783(3) 0.0464(16) Uani 1 1 d .
H31A H -0.7452 0.0976 -0.5305 0.056 Uiso 1 1 calc R
C315 C -0.7688(7) 0.0498(3) -0.4374(4) 0.060(2) Uani 1 1 d .
H31C H -0.8180 0.0242 -0.4620 0.072 Uiso 1 1 calc R
C316 C -0.7425(6) 0.0423(3) -0.3610(4) 0.0514(17) Uani 1 1 d .
H31B H -0.7750 0.0126 -0.3333 0.062 Uiso 1 1 calc R
C321 C -0.6939(5) 0.0096(2) -0.1859(3) 0.0357(14) Uani 1 1 d .
C322 C -0.6536(6) -0.0423(2) -0.2091(4) 0.0489(17) Uani 1 1 d .
H32A H -0.5968 -0.0444 -0.2463 0.059 Uiso 1 1 calc R
C323 C -0.6968(7) -0.0911(3) -0.1776(4) 0.061(2) Uani 1 1 d .
H32E H -0.6692 -0.1264 -0.1930 0.073 Uiso 1 1 calc R
C324 C -0.7803(7) -0.0878(3) -0.1237(4) 0.067(2) Uani 1 1 d .
H32B H -0.8096 -0.1208 -0.1019 0.080 Uiso 1 1 calc R
C325 C -0.8217(7) -0.0355(3) -0.1013(4) 0.061(2) Uani 1 1 d .
H32C H -0.8790 -0.0334 -0.0646 0.073 Uiso 1 1 calc R
C326 C -0.7789(6) 0.0130(3) -0.1327(3) 0.0491(17) Uani 1 1 d .
H32D H -0.8074 0.0483 -0.1180 0.059 Uiso 1 1 calc R
C331 C -0.6805(5) 0.1348(2) -0.1767(3) 0.0289(12) Uani 1 1 d .
C332 C -0.7836(5) 0.1576(2) -0.1993(3) 0.0359(13) Uani 1 1 d .
H33D H -0.8291 0.1390 -0.2362 0.043 Uiso 1 1 calc R
C333 C -0.8193(6) 0.2072(2) -0.1676(3) 0.0445(15) Uani 1 1 d .
H33E H -0.8880 0.2233 -0.1843 0.053 Uiso 1 1 calc R
C334 C -0.7549(6) 0.2338(2) -0.1111(3) 0.0438(16) Uani 1 1 d .
H33A H -0.7812 0.2673 -0.0887 0.053 Uiso 1 1 calc R
C335 C -0.6525(6) 0.2113(2) -0.0878(3) 0.0384(14) Uani 1 1 d .
H33B H -0.6083 0.2296 -0.0500 0.046 Uiso 1 1 calc R
C336 C -0.6152(5) 0.1616(2) -0.1202(3) 0.0324(13) Uani 1 1 d .
H33C H -0.5457 0.1459 -0.1041 0.039 Uiso 1 1 calc R

loop_
_atom_site_aniso_label
_atom_site_aniso_U_11
_atom_site_aniso_U_22
_atom_site_aniso_U_33
_atom_site_aniso_U_23
_atom_site_aniso_U_13
_atom_site_aniso_U_12
Os1 0.02381(13) 0.01638(10) 0.02133(10) 0.00147(7) -0.00048(8) -0.00087(8)
Cl1 0.0316(8) 0.0301(6) 0.0230(6) 0.0017(5) -0.0014(6) -0.0022(5)
Cl2 0.0279(8) 0.0264(6) 0.0490(8) 0.0011(5) -0.0088(7) 0.0034(5)
P1 0.0249(8) 0.0163(5) 0.0216(6) 0.0023(4) -0.0005(6) -0.0005(5)
P2 0.0218(8) 0.0166(5) 0.0197(6) -0.0001(4) -0.0006(6) 0.0007(5)
P3 0.0253(9) 0.0324(7) 0.0284(7) 0.0017(6) 0.0033(6) -0.0005(6)
C1 0.0261(14) 0.0217(13) 0.0230(13) -0.0015(9) 0.0011(9) 0.0002(9)
C2 0.019(3) 0.033(3) 0.038(3) 0.003(2) 0.002(3) 0.002(2)
C3 0.034(4) 0.050(3) 0.037(3) 0.011(3) 0.003(3) 0.006(3)
C4 0.052(5) 0.045(3) 0.032(3) 0.006(3) -0.002(3) 0.006(3)
C5 0.055(5) 0.016(2) 0.039(3) 0.000(2) 0.001(3) -0.001(2)
C111 0.029(3) 0.020(2) 0.021(2) -0.0012(18) -0.007(2) 0.000(2)
C112 0.033(3) 0.022(2) 0.030(3) 0.006(2) 0.001(3) 0.002(2)
C113 0.039(4) 0.036(3) 0.037(3) 0.008(2) 0.010(3) -0.002(2)
C114 0.040(4) 0.030(3) 0.041(3) -0.002(2) 0.009(3) 0.008(2)
C115 0.045(4) 0.024(3) 0.043(3) 0.002(2) 0.006(3) 0.008(2)
C116 0.040(4) 0.024(3) 0.034(3) 0.007(2) 0.004(3) 0.003(2)
C121 0.024(3) 0.025(3) 0.027(2) -0.0063(19) 0.001(2) -0.004(2)
C122 0.044(4) 0.022(3) 0.037(3) 0.006(2) -0.002(3) -0.002(2)
C123 0.048(4) 0.030(3) 0.054(4) 0.004(3) -0.008(3) -0.015(3)
C124 0.039(4) 0.047(4) 0.050(4) -0.002(3) -0.007(3) -0.013(3)
C125 0.029(4) 0.039(3) 0.030(3) 0.001(2) -0.010(3) -0.005(3)
C126 0.033(4) 0.023(2) 0.028(3) 0.003(2) -0.001(3) 0.002(2)
C131 0.032(3) 0.015(2) 0.023(2) -0.0010(18) 0.001(2) 0.000(2)
C132 0.043(4) 0.032(3) 0.029(3) 0.002(2) 0.006(3) 0.001(2)
C133 0.056(5) 0.034(3) 0.033(3) 0.005(2) 0.014(3) -0.006(3)
C134 0.065(5) 0.028(3) 0.024(3) 0.006(2) 0.002(3) 0.000(3)
C135 0.049(4) 0.035(3) 0.031(3) 0.006(2) -0.009(3) -0.001(3)
C136 0.037(4) 0.030(3) 0.029(3) 0.005(2) 0.004(3) -0.002(2)
C211 0.023(3) 0.026(2) 0.023(2) 0.0024(19) -0.007(2) -0.007(2)
C212 0.041(4) 0.028(3) 0.028(3) 0.001(2) -0.002(3) -0.008(2)
C213 0.051(4) 0.038(3) 0.036(3) 0.007(2) -0.006(3) -0.025(3)
C214 0.027(4) 0.060(4) 0.042(3) 0.017(3) -0.003(3) -0.018(3)
C215 0.025(4) 0.055(4) 0.045(3) 0.012(3) 0.009(3) 0.006(3)
C216 0.024(3) 0.030(3) 0.031(3) 0.006(2) 0.002(2) 0.002(2)
C221 0.029(3) 0.022(2) 0.022(2) 0.0014(19) -0.003(2) -0.002(2)
C222 0.027(3) 0.030(3) 0.028(3) -0.002(2) -0.002(2) 0.001(2)
C223 0.037(4) 0.037(3) 0.029(3) -0.009(2) 0.004(3) 0.002(3)
C224 0.039(4) 0.046(3) 0.024(3) -0.006(2) -0.007(3) 0.003(3)
C225 0.038(4) 0.042(3) 0.029(3) 0.002(2) -0.012(3) 0.004(3)
C226 0.034(4) 0.031(3) 0.032(3) -0.002(2) -0.003(3) 0.006(2)
C231 0.024(3) 0.016(2) 0.027(2) -0.0029(19) -0.001(2) -0.0013(19)
C232 0.038(4) 0.049(3) 0.032(3) 0.006(2) 0.000(3) 0.010(3)
C233 0.050(5) 0.057(4) 0.042(3) 0.020(3) -0.006(3) 0.012(3)
C234 0.037(4) 0.031(3) 0.058(4) 0.007(3) -0.011(3) 0.009(3)
C235 0.027(3) 0.032(3) 0.050(3) -0.008(2) -0.001(3) 0.005(2)
C236 0.024(3) 0.025(2) 0.030(3) -0.002(2) -0.002(2) -0.002(2)
C311 0.025(3) 0.036(3) 0.030(3) -0.005(2) -0.002(3) -0.002(2)
C312 0.042(4) 0.033(3) 0.038(3) -0.001(2) -0.001(3) -0.001(3)
C313 0.039(4) 0.048(3) 0.034(3) 0.003(3) 0.002(3) 0.001(3)
C314 0.053(5) 0.058(4) 0.029(3) -0.006(3) -0.002(3) 0.004(3)
C315 0.066(6) 0.056(4) 0.058(4) 0.005(3) -0.034(4) -0.022(4)
C316 0.050(5) 0.051(4) 0.053(4) 0.007(3) -0.006(4) -0.014(3)
C321 0.034(4) 0.040(3) 0.033(3) 0.007(2) 0.002(3) -0.002(3)
C322 0.040(4) 0.043(3) 0.064(4) 0.003(3) 0.010(4) -0.002(3)
C323 0.061(6) 0.036(3) 0.085(5) 0.013(3) 0.010(5) -0.003(3)
C324 0.067(6) 0.053(4) 0.080(5) 0.023(4) 0.011(5) -0.025(4)
C325 0.049(5) 0.078(5) 0.057(4) 0.007(4) 0.012(4) -0.026(4)
C326 0.050(5) 0.051(4) 0.047(4) 0.001(3) 0.013(3) -0.010(3)
C331 0.027(3) 0.035(3) 0.025(2) 0.004(2) 0.002(2) 0.000(2)
C332 0.024(3) 0.048(3) 0.036(3) -0.005(3) -0.002(3) 0.001(3)
C333 0.032(4) 0.050(3) 0.052(4) 0.002(3) 0.005(3) 0.011(3)
C334 0.052(5) 0.038(3) 0.042(3) -0.004(3) 0.005(3) 0.005(3)
C335 0.040(4) 0.044(3) 0.031(3) 0.002(2) 0.000(3) 0.000(3)
C336 0.025(3) 0.041(3) 0.031(3) 0.005(2) -0.001(3) -0.001(2)

loop_
_atom_type_symbol
_atom_type_description
_atom_type_scat_dispersion_real
_atom_type_scat_dispersion_imag
_atom_type_scat_source
C C 0.0033 0.0016 'International Tables Vol C Tables 4.2.6.8 and 6.1.1.4'
H H 0.0000 0.0000 'International Tables Vol C Tables 4.2.6.8 and 6.1.1.4'
P P 0.1023 0.0942 'International Tables Vol C Tables 4.2.6.8 and 6.1.1.4'
Cl Cl 0.1484 0.1585 'International Tables Vol C Tables 4.2.6.8 and 6.1.1.4'
Os Os -1.2165 7.6030 'International Tables Vol C Tables 4.2.6.8 and 6.1.1.4'

loop_
_geom_angle_atom_site_label_1
_geom_angle_atom_site_label_2
_geom_angle_atom_site_label_3
_geom_angle
C5 Os1 C1 89.4(2)
C5 Os1 P2 95.01(13)
C1 Os1 P2 92.15(13)
C5 Os1 P1 90.50(13)
C1 Os1 P1 91.37(13)
P2 Os1 P1 173.49(4)
C5 Os1 Cl2 86.6(2)
C1 Os1 Cl2 175.55(14)
P2 Os1 Cl2 90.16(4)
P1 Os1 Cl2 86.70(4)
C5 Os1 Cl1 176.07(18)
C1 Os1 Cl1 87.45(14)
P2 Os1 Cl1 82.71(4)
P1 Os1 Cl1 91.98(4)
Cl2 Os1 Cl1 96.63(5)
C131 P1 C111 102.7(2)
C131 P1 C121 105.2(2)
C111 P1 C121 100.5(2)
C131 P1 Os1 110.40(15)
C111 P1 Os1 117.68(15)
C121 P1 Os1 118.49(16)
C231 P2 C211 102.5(2)
C231 P2 C221 104.5(2)
C211 P2 C221 99.1(2)
C231 P2 Os1 114.07(15)
C211 P2 Os1 119.76(16)
C221 P2 Os1 114.75(14)
C2 P3 C311 114.0(3)
C2 P3 C321 107.2(3)
C311 P3 C321 109.5(3)
C2 P3 C331 110.5(3)
C311 P3 C331 105.9(2)
C321 P3 C331 109.7(2)
C2 C1 Os1 128.0(4)
C1 C2 C3 124.5(6)
C1 C2 P3 120.7(4)
C3 C2 P3 114.6(4)
C4 C3 C2 123.6(5)
C3 C4 C5 125.7(6)
C4 C5 Os1 126.8(5)
C112 C111 C116 117.7(5)
C112 C111 P1 121.0(4)
C116 C111 P1 121.0(4)
C111 C112 C113 120.7(5)
C114 C113 C112 120.7(5)
C113 C114 C115 119.4(5)
C116 C115 C114 120.5(5)
C115 C116 C111 121.0(5)
C122 C121 C126 117.0(5)
C122 C121 P1 122.5(4)
C126 C121 P1 120.4(4)
C123 C122 C121 121.1(5)
C122 C123 C124 120.8(5)
C123 C124 C125 119.1(6)
C126 C125 C124 120.4(5)
C125 C126 C121 121.6(5)
C132 C131 C136 118.6(5)
C132 C131 P1 123.5(5)
C136 C131 P1 117.3(4)
C131 C132 C133 121.0(6)
C134 C133 C132 120.0(6)
C133 C134 C135 120.0(5)
C136 C135 C134 120.0(6)
C135 C136 C131 120.4(5)
C216 C211 C212 118.6(5)
C216 C211 P2 122.8(4)
C212 C211 P2 118.5(4)
C213 C212 C211 120.5(5)
C212 C213 C214 120.6(5)
C215 C214 C213 118.7(5)
C216 C215 C214 121.3(5)
C215 C216 C211 120.2(5)
C226 C221 C222 118.3(5)
C226 C221 P2 116.6(4)
C222 C221 P2 124.8(4)
C223 C222 C221 120.3(5)
C222 C223 C224 120.0(5)
C225 C224 C223 120.2(5)
C224 C225 C226 119.5(5)
C221 C226 C225 121.5(5)
C236 C231 C232 117.6(5)
C236 C231 P2 120.5(4)
C232 C231 P2 121.8(4)
C233 C232 C231 121.3(6)
C234 C233 C232 120.6(5)
C233 C234 C235 119.7(6)
C234 C235 C236 119.6(5)
C231 C236 C235 121.1(5)
C312 C311 C316 118.5(5)
C312 C311 P3 119.6(4)
C316 C311 P3 121.9(4)
C313 C312 C311 120.7(6)
C312 C313 C314 120.0(5)
C315 C314 C313 119.7(6)
C314 C315 C316 121.7(6)
C315 C316 C311 119.3(6)
C326 C321 C322 120.3(5)
C326 C321 P3 122.1(4)
C322 C321 P3 117.5(4)
C323 C322 C321 119.9(6)
C324 C323 C322 119.8(6)
C323 C324 C325 120.1(6)
C326 C325 C324 120.2(6)
C325 C326 C321 119.7(6)
C332 C331 C336 119.8(5)
C332 C331 P3 119.8(4)
C336 C331 P3 120.3(4)
C333 C332 C331 119.7(6)
C332 C333 C334 120.6(6)
C335 C334 C333 120.1(5)
C334 C335 C336 119.6(6)
C335 C336 C331 120.1(6)

loop_
_geom_bond_atom_site_label_1
_geom_bond_atom_site_label_2
_geom_bond_distance
Os1 C5 1.971(5)
Os1 C1 1.977(6)
Os1 P2 2.3808(11)
Os1 P1 2.4022(11)
Os1 Cl2 2.5308(15)
Os1 Cl1 2.5499(11)
P1 C131 1.829(5)
P1 C111 1.837(5)
P1 C121 1.838(6)
P2 C231 1.832(5)
P2 C211 1.837(5)
P2 C221 1.844(5)
P3 C2 1.794(6)
P3 C311 1.802(6)
P3 C321 1.815(5)
P3 C331 1.830(5)
C1 C2 1.383(7)
C2 C3 1.412(8)
C3 C4 1.358(9)
C4 C5 1.417(9)
C111 C112 1.380(7)
C111 C116 1.412(6)
C112 C113 1.387(7)
C113 C114 1.373(7)
C114 C115 1.379(7)
C115 C116 1.364(7)
C121 C122 1.401(7)
C121 C126 1.403(7)
C122 C123 1.373(8)
C123 C124 1.378(9)
C124 C125 1.388(8)
C125 C126 1.365(8)
C131 C132 1.379(8)
C131 C136 1.400(8)
C132 C133 1.399(7)
C133 C134 1.371(9)
C134 C135 1.390(9)
C135 C136 1.390(7)
C211 C216 1.397(7)
C211 C212 1.403(7)
C212 C213 1.381(8)
C213 C214 1.395(9)
C214 C215 1.383(8)
C215 C216 1.381(7)
C221 C226 1.376(8)
C221 C222 1.400(7)
C222 C223 1.383(7)
C223 C224 1.386(8)
C224 C225 1.370(7)
C225 C226 1.388(7)
C231 C236 1.389(7)
C231 C232 1.389(7)
C232 C233 1.377(9)
C233 C234 1.372(9)
C234 C235 1.379(8)
C235 C236 1.399(8)
C311 C312 1.399(7)
C311 C316 1.401(9)
C312 C313 1.368(8)
C313 C314 1.385(9)
C314 C315 1.358(9)
C315 C316 1.374(9)
C321 C326 1.378(8)
C321 C322 1.385(8)
C322 C323 1.382(8)
C323 C324 1.375(10)
C324 C325 1.391(10)
C325 C326 1.375(8)
C331 C332 1.383(8)
C331 C336 1.395(8)
C332 C333 1.370(8)
C333 C334 1.386(9)
C334 C335 1.377(9)
C335 C336 1.383(7)
